data_2229441
loop_
_publ_author_name
'Choi, Hong Dae'
'Seo, Pil Ja'
'Son, Byeng Wha'
'Lee, Uk'

_publ_section_title
;
 5-Bromo-3-cyclohexylsulfonyl-2-methyl-1-benzofuran
;
_journal_coeditor_code LD2001
_journal_issue 3
_journal_name_full 'Acta Crystallographica Section E'
_journal_page_first o542
_journal_paper_doi 10.1107/S1600536811003515
_journal_volume 67
_journal_year 2011
_chemical_formula_iupac 'C15 H17 Br O3 S'
_chemical_formula_moiety 'C15 H17 Br O3 S'
_chemical_formula_sum 'C15 H17 Br O3 S'
_chemical_formula_weight 357.26
_chemical_name_systematic
;
5-Bromo-3-cyclohexylsulfonyl-2-methyl-1-benzofuran
;
_space_group_IT_number 2
_symmetry_cell_setting triclinic
_symmetry_space_group_name_Hall '-P 1'
_symmetry_space_group_name_H-M 'P -1'
_atom_sites_solution_hydrogens difmap
_atom_sites_solution_primary direct
_atom_sites_solution_secondary difmap
_cell_angle_alpha 98.8420(10)
_cell_angle_beta 97.6930(10)
_cell_angle_gamma 96.3850(10)
_cell_formula_units_Z 2
_cell_length_a 6.34520(10)
_cell_length_b 8.20650(10)
_cell_length_c 14.4866(2)
_cell_measurement_reflns_used 8112
_cell_measurement_temperature 173(2)
_cell_measurement_theta_max 27.51
_cell_measurement_theta_min 2.69
_cell_volume 731.951(18)
_computing_cell_refinement '<i>SAINT</i> (Bruker, 2009)'
_computing_data_collection '<i>APEX2</i> (Bruker, 2009)'
_computing_data_reduction '<i>SAINT</i> (Bruker, 2009)'
_computing_molecular_graphics '<i>ORTEP-3</i> (Farrugia, 1997) and <i>DIAMOND</i> (Brandenburg, 1998)'
_computing_publication_material '<i>SHELXL97</i> (Sheldrick, 2008)'
_computing_structure_refinement '<i>SHELXL97</i> (Sheldrick, 2008)'
_computing_structure_solution '<i>SHELXS97</i> (Sheldrick, 2008)'
_diffrn_ambient_temperature 173(2)
_diffrn_detector_area_resol_mean 10.0
_diffrn_measured_fraction_theta_full 0.996
_diffrn_measured_fraction_theta_max 0.996
_diffrn_measurement_device_type 'Bruker SMART APEXII CCD'
_diffrn_measurement_method '\f and \w'
_diffrn_radiation_monochromator 'graphite multilayer'
_diffrn_radiation_source 'rotating anode'
_diffrn_radiation_type MoK\a
_diffrn_radiation_wavelength 0.71073
_diffrn_reflns_av_R_equivalents 0.0338
_diffrn_reflns_av_sigmaI/netI 0.0258
_diffrn_reflns_limit_h_max 8
_diffrn_reflns_limit_h_min -8
_diffrn_reflns_limit_k_max 10
_diffrn_reflns_limit_k_min -10
_diffrn_reflns_limit_l_max 18
_diffrn_reflns_limit_l_min -18
_diffrn_reflns_number 13107
_diffrn_reflns_theta_full 27.56
_diffrn_reflns_theta_max 27.56
_diffrn_reflns_theta_min 1.44
_diffrn_standards_number 0
_exptl_absorpt_coefficient_mu 2.954
_exptl_absorpt_correction_T_max 0.7456
_exptl_absorpt_correction_T_min 0.5852
_exptl_absorpt_correction_type multi-scan
_exptl_absorpt_process_details '(SADABS; Bruker, 2009)'
_exptl_crystal_colour colourless
_exptl_crystal_density_diffrn 1.621
_exptl_crystal_density_method 'not measured'
_exptl_crystal_description block
_exptl_crystal_F_000 364
_exptl_crystal_size_max 0.325
_exptl_crystal_size_mid 0.255
_exptl_crystal_size_min 0.232
_refine_diff_density_max 0.348
_refine_diff_density_min -0.698
_refine_ls_extinction_method none
_refine_ls_goodness_of_fit_ref 1.072
_refine_ls_hydrogen_treatment constr
_refine_ls_matrix_type full
_refine_ls_number_parameters 182
_refine_ls_number_reflns 3377
_refine_ls_number_restraints 0
_refine_ls_restrained_S_all 1.072
_refine_ls_R_factor_all 0.0307
_refine_ls_R_factor_gt 0.0275
_refine_ls_shift/su_max 0.001
_refine_ls_shift/su_mean 0.000
_refine_ls_structure_factor_coef Fsqd
_refine_ls_weighting_details 'calc w=1/[\s^2^(Fo^2^)+(0.0389P)^2^+0.2624P] where P=(Fo^2^+2Fc^2^)/3'
_refine_ls_weighting_scheme calc
_refine_ls_wR_factor_gt 0.0709
_refine_ls_wR_factor_ref 0.0727
_reflns_number_gt 3109
_reflns_number_total 3377
_reflns_threshold_expression I>2\s(I)
_cod_data_source_file ld2001.cif
_cod_data_source_block I
_cod_database_code 2229441
_cod_database_fobs_code 2229441

loop_
_symmetry_equiv_pos_as_xyz
'x, y, z'
'-x, -y, -z'

loop_
_atom_site_type_symbol
_atom_site_label
_atom_site_fract_x
_atom_site_fract_y
_atom_site_fract_z
_atom_site_U_iso_or_equiv
_atom_site_adp_type
_atom_site_calc_flag
_atom_site_refinement_flags
_atom_site_occupancy
_atom_site_disorder_assembly
_atom_site_disorder_group
Br Br1 0.24178(3) 0.58796(3) 0.634104(12) 0.03547(8) Uani d . 1 . .
S S1 0.21139(7) 0.69361(6) 0.22168(3) 0.02801(11) Uani d . 1 . .
O O1 0.7467(2) 0.92120(16) 0.38017(9) 0.0310(3) Uani d . 1 . .
O O2 0.2068(3) 0.78049(19) 0.14233(10) 0.0400(3) Uani d . 1 . .
O O3 0.0254(2) 0.6830(2) 0.26875(10) 0.0396(3) Uani d . 1 . .
C C1 0.4294(3) 0.7824(2) 0.30762(12) 0.0267(4) Uani d . 1 . .
C C2 0.4500(3) 0.7619(2) 0.40566(12) 0.0261(3) Uani d . 1 . .
C C3 0.3234(3) 0.6829(2) 0.46111(12) 0.0284(4) Uani d . 1 . .
H H3 0.1862 0.6225 0.4355 0.034 Uiso calc R 1 . .
C C4 0.4078(3) 0.6967(2) 0.55581(13) 0.0286(4) Uani d . 1 . .
C C5 0.6076(3) 0.7838(3) 0.59542(13) 0.0324(4) Uani d . 1 . .
H H5 0.6582 0.7887 0.6607 0.039 Uiso calc R 1 . .
C C6 0.7337(3) 0.8635(3) 0.54056(14) 0.0330(4) Uani d . 1 . .
H H6 0.8706 0.9243 0.5663 0.040 Uiso calc R 1 . .
C C7 0.6495(3) 0.8496(2) 0.44644(13) 0.0284(4) Uani d . 1 . .
C C8 0.6100(3) 0.8776(2) 0.29616(13) 0.0290(4) Uani d . 1 . .
C C9 0.6862(4) 0.9444(3) 0.21558(15) 0.0365(4) Uani d . 1 . .
H H9A 0.5693 0.9244 0.1619 0.055 Uiso calc R 1 . .
H H9B 0.8070 0.8887 0.1974 0.055 Uiso calc R 1 . .
H H9C 0.7330 1.0643 0.2340 0.055 Uiso calc R 1 . .
C C10 0.2636(3) 0.4859(2) 0.18543(12) 0.0244(3) Uani d . 1 . .
H H10 0.3071 0.4386 0.2436 0.029 Uiso calc R 1 . .
C C11 0.4467(3) 0.4811(2) 0.12705(13) 0.0288(4) Uani d . 1 . .
H H11A 0.5802 0.5433 0.1657 0.035 Uiso calc R 1 . .
H H11B 0.4124 0.5353 0.0714 0.035 Uiso calc R 1 . .
C C12 0.4807(3) 0.3011(3) 0.09420(14) 0.0328(4) Uani d . 1 . .
H H12A 0.5919 0.2997 0.0523 0.039 Uiso calc R 1 . .
H H12B 0.5334 0.2522 0.1498 0.039 Uiso calc R 1 . .
C C13 0.2750(3) 0.1955(3) 0.04136(16) 0.0419(5) Uani d . 1 . .
H H13A 0.2310 0.2363 -0.0182 0.050 Uiso calc R 1 . .
H H13B 0.3015 0.0787 0.0249 0.050 Uiso calc R 1 . .
C C14 0.0960(4) 0.2023(3) 0.10074(18) 0.0474(6) Uani d . 1 . .
H H14A 0.1341 0.1512 0.1573 0.057 Uiso calc R 1 . .
H H14B -0.0373 0.1371 0.0636 0.057 Uiso calc R 1 . .
C C15 0.0563(3) 0.3812(3) 0.13187(14) 0.0358(4) Uani d . 1 . .
H H15A -0.0560 0.3825 0.1732 0.043 Uiso calc R 1 . .
H H15B 0.0050 0.4294 0.0757 0.043 Uiso calc R 1 . .

loop_
_atom_site_aniso_label
_atom_site_aniso_U_11
_atom_site_aniso_U_22
_atom_site_aniso_U_33
_atom_site_aniso_U_12
_atom_site_aniso_U_13
_atom_site_aniso_U_23
Br1 0.03585(12) 0.04254(13) 0.02647(11) 0.00000(9) 0.00393(8) 0.00562(8)
S1 0.0262(2) 0.0334(2) 0.0240(2) 0.00874(18) 0.00065(16) 0.00314(18)
O1 0.0298(7) 0.0289(7) 0.0321(7) 0.0000(6) 0.0053(5) 0.0004(5)
O2 0.0471(8) 0.0414(8) 0.0332(7) 0.0134(7) -0.0016(6) 0.0129(6)
O3 0.0277(7) 0.0553(10) 0.0352(7) 0.0134(7) 0.0045(6) 0.0009(7)
C1 0.0294(9) 0.0247(9) 0.0243(8) 0.0049(7) 0.0024(7) -0.0003(7)
C2 0.0272(8) 0.0236(8) 0.0248(8) 0.0043(7) 0.0017(6) -0.0026(7)
C3 0.0280(9) 0.0290(9) 0.0251(8) 0.0023(7) 0.0012(7) -0.0013(7)
C4 0.0308(9) 0.0270(9) 0.0266(8) 0.0035(7) 0.0038(7) 0.0007(7)
C5 0.0348(10) 0.0330(10) 0.0255(8) 0.0026(8) -0.0020(7) -0.0002(7)
C6 0.0278(9) 0.0323(10) 0.0327(10) -0.0025(8) -0.0031(7) -0.0025(8)
C7 0.0282(9) 0.0256(9) 0.0296(9) 0.0029(7) 0.0045(7) -0.0009(7)
C8 0.0337(9) 0.0242(9) 0.0287(9) 0.0076(7) 0.0051(7) 0.0000(7)
C9 0.0413(11) 0.0336(10) 0.0379(10) 0.0078(9) 0.0114(9) 0.0098(8)
C10 0.0228(8) 0.0285(9) 0.0197(7) 0.0003(7) 0.0004(6) 0.0023(6)
C11 0.0243(8) 0.0303(9) 0.0312(9) 0.0018(7) 0.0057(7) 0.0032(7)
C12 0.0284(9) 0.0316(10) 0.0353(10) 0.0052(8) 0.0019(7) -0.0018(8)
C13 0.0363(11) 0.0423(12) 0.0377(11) 0.0002(9) -0.0012(9) -0.0124(9)
C14 0.0374(11) 0.0441(13) 0.0496(13) -0.0147(10) 0.0052(10) -0.0107(10)
C15 0.0213(8) 0.0485(12) 0.0313(9) -0.0042(8) 0.0018(7) -0.0047(9)

loop_
_atom_type_symbol
_atom_type_description
_atom_type_scat_dispersion_real
_atom_type_scat_dispersion_imag
_atom_type_scat_source
C C 0.0033 0.0016 'International Tables Vol C Tables 4.2.6.8 and 6.1.1.4'
H H 0.0000 0.0000 'International Tables Vol C Tables 4.2.6.8 and 6.1.1.4'
O O 0.0106 0.0060 'International Tables Vol C Tables 4.2.6.8 and 6.1.1.4'
S S 0.1246 0.1234 'International Tables Vol C Tables 4.2.6.8 and 6.1.1.4'
Br Br -0.2901 2.4595 'International Tables Vol C Tables 4.2.6.8 and 6.1.1.4'

loop_
_geom_angle_atom_site_label_1
_geom_angle_atom_site_label_2
_geom_angle_atom_site_label_3
_geom_angle_site_symmetry_1
_geom_angle_site_symmetry_3
_geom_angle
_geom_angle_publ_flag
C4 Br1 O3 . 2_566 165.29(6) ?
O3 S1 O2 . . 118.38(9) ?
O3 S1 C1 . . 106.84(9) ?
O2 S1 C1 . . 109.77(9) ?
O3 S1 C10 . . 107.26(9) ?
O2 S1 C10 . . 109.22(9) ?
C1 S1 C10 . . 104.45(8) ?
C8 O1 C7 . . 106.96(14) ?
C8 C1 C2 . . 107.72(16) ?
C8 C1 S1 . . 127.65(14) ?
C2 C1 S1 . . 124.60(14) ?
C3 C2 C7 . . 119.65(16) ?
C3 C2 C1 . . 135.86(17) ?
C7 C2 C1 . . 104.48(16) ?
C4 C3 C2 . . 116.54(17) ?
C4 C3 H3 . . 121.7 ?
C2 C3 H3 . . 121.7 ?
C3 C4 C5 . . 123.20(18) ?
C3 C4 Br1 . . 118.01(14) ?
C5 C4 Br1 . . 118.78(14) ?
C6 C5 C4 . . 120.46(17) ?
C6 C5 H5 . . 119.8 ?
C4 C5 H5 . . 119.8 ?
C7 C6 C5 . . 116.23(17) ?
C7 C6 H6 . . 121.9 ?
C5 C6 H6 . . 121.9 ?
O1 C7 C6 . . 125.59(17) ?
O1 C7 C2 . . 110.49(16) ?
C6 C7 C2 . . 123.91(18) ?
C1 C8 O1 . . 110.33(16) ?
C1 C8 C9 . . 134.57(18) ?
O1 C8 C9 . . 115.09(17) ?
C8 C9 H9A . . 109.5 ?
C8 C9 H9B . . 109.5 ?
H9A C9 H9B . . 109.5 ?
C8 C9 H9C . . 109.5 ?
H9A C9 H9C . . 109.5 ?
H9B C9 H9C . . 109.5 ?
C11 C10 C15 . . 112.06(14) ?
C11 C10 S1 . . 111.82(13) ?
C15 C10 S1 . . 108.98(13) ?
C11 C10 H10 . . 107.9 ?
C15 C10 H10 . . 107.9 ?
S1 C10 H10 . . 107.9 ?
C10 C11 C12 . . 110.24(15) ?
C10 C11 H11A . . 109.6 ?
C12 C11 H11A . . 109.6 ?
C10 C11 H11B . . 109.6 ?
C12 C11 H11B . . 109.6 ?
H11A C11 H11B . . 108.1 ?
C13 C12 C11 . . 111.97(16) ?
C13 C12 H12A . . 109.2 ?
C11 C12 H12A . . 109.2 ?
C13 C12 H12B . . 109.2 ?
C11 C12 H12B . . 109.2 ?
H12A C12 H12B . . 107.9 ?
C14 C13 C12 . . 111.09(17) ?
C14 C13 H13A . . 109.4 ?
C12 C13 H13A . . 109.4 ?
C14 C13 H13B . . 109.4 ?
C12 C13 H13B . . 109.4 ?
H13A C13 H13B . . 108.0 ?
C13 C14 C15 . . 111.34(19) ?
C13 C14 H14A . . 109.4 ?
C15 C14 H14A . . 109.4 ?
C13 C14 H14B . . 109.4 ?
C15 C14 H14B . . 109.4 ?
H14A C14 H14B . . 108.0 ?
C14 C15 C10 . . 110.09(16) ?
C14 C15 H15A . . 109.6 ?
C10 C15 H15A . . 109.6 ?
C14 C15 H15B . . 109.6 ?
C10 C15 H15B . . 109.6 ?
H15A C15 H15B . . 108.2 ?

loop_
_geom_bond_atom_site_label_1
_geom_bond_atom_site_label_2
_geom_bond_site_symmetry_2
_geom_bond_distance
_geom_bond_publ_flag
Br1 O3 2_566 3.250(2) ?
Br1 C4 . 1.901(2) ?
S1 O3 . 1.4409(15) ?
S1 O2 . 1.4416(15) ?
S1 C1 . 1.7408(18) ?
S1 C10 . 1.7852(18) ?
O1 C8 . 1.370(2) ?
O1 C7 . 1.378(2) ?
C1 C8 . 1.357(3) ?
C1 C2 . 1.446(2) ?
C2 C3 . 1.388(3) ?
C2 C7 . 1.392(3) ?
C3 C4 . 1.387(2) ?
C3 H3 . 0.9500 ?
C4 C5 . 1.387(3) ?
C5 C6 . 1.383(3) ?
C5 H5 . 0.9500 ?
C6 C7 . 1.379(3) ?
C6 H6 . 0.9500 ?
C8 C9 . 1.479(3) ?
C9 H9A . 0.9800 ?
C9 H9B . 0.9800 ?
C9 H9C . 0.9800 ?
C10 C11 . 1.526(2) ?
C10 C15 . 1.530(2) ?
C10 H10 . 1.0000 ?
C11 C12 . 1.529(3) ?
C11 H11A . 0.9900 ?
C11 H11B . 0.9900 ?
C12 C13 . 1.523(3) ?
C12 H12A . 0.9900 ?
C12 H12B . 0.9900 ?
C13 C14 . 1.515(3) ?
C13 H13A . 0.9900 ?
C13 H13B . 0.9900 ?
C14 C15 . 1.527(3) ?
C14 H14A . 0.9900 ?
C14 H14B . 0.9900 ?
C15 H15A . 0.9900 ?
C15 H15B . 0.9900 ?

loop_
_geom_hbond_atom_site_label_D
_geom_hbond_atom_site_label_H
_geom_hbond_atom_site_label_A
_geom_hbond_site_symmetry_A
_geom_hbond_distance_DH
_geom_hbond_distance_HA
_geom_hbond_distance_DA
_geom_hbond_angle_DHA
C6 H6 O1 2_776 0.95 2.57 3.518(2) 174
C9 H9B O3 1_655 0.98 2.55 3.303(2) 134

loop_
_geom_torsion_atom_site_label_1
_geom_torsion_atom_site_label_2
_geom_torsion_atom_site_label_3
_geom_torsion_atom_site_label_4
_geom_torsion_site_symmetry_1
_geom_torsion_site_symmetry_2
_geom_torsion_site_symmetry_3
_geom_torsion_site_symmetry_4
_geom_torsion
_geom_torsion_publ_flag
O3 S1 C1 C8 . . . . -150.39(17) ?
O2 S1 C1 C8 . . . . -20.86(19) ?
C10 S1 C1 C8 . . . . 96.14(18) ?
O3 S1 C1 C2 . . . . 31.47(18) ?
O2 S1 C1 C2 . . . . 161.01(15) ?
C10 S1 C1 C2 . . . . -81.99(16) ?
C8 C1 C2 C3 . . . . 178.9(2) ?
S1 C1 C2 C3 . . . . -2.7(3) ?
C8 C1 C2 C7 . . . . -0.1(2) ?
S1 C1 C2 C7 . . . . 178.32(13) ?
C7 C2 C3 C4 . . . . -0.3(3) ?
C1 C2 C3 C4 . . . . -179.25(19) ?
C2 C3 C4 C5 . . . . -0.1(3) ?
C2 C3 C4 Br1 . . . . -179.16(13) ?
C3 C4 C5 C6 . . . . 0.4(3) ?
Br1 C4 C5 C6 . . . . 179.53(15) ?
C4 C5 C6 C7 . . . . -0.4(3) ?
C8 O1 C7 C6 . . . . -179.79(18) ?
C8 O1 C7 C2 . . . . -0.68(19) ?
C5 C6 C7 O1 . . . . 178.95(17) ?
C5 C6 C7 C2 . . . . 0.0(3) ?
C3 C2 C7 O1 . . . . -178.72(15) ?
C1 C2 C7 O1 . . . . 0.5(2) ?
C3 C2 C7 C6 . . . . 0.4(3) ?
C1 C2 C7 C6 . . . . 179.62(18) ?
C2 C1 C8 O1 . . . . -0.3(2) ?
S1 C1 C8 O1 . . . . -178.67(13) ?
C2 C1 C8 C9 . . . . -179.0(2) ?
S1 C1 C8 C9 . . . . 2.6(3) ?
C7 O1 C8 C1 . . . . 0.59(19) ?
C7 O1 C8 C9 . . . . 179.58(15) ?
O3 S1 C10 C11 . . . . 175.09(12) ?
O2 S1 C10 C11 . . . . 45.64(14) ?
C1 S1 C10 C11 . . . . -71.74(14) ?
O3 S1 C10 C15 . . . . 50.66(14) ?
O2 S1 C10 C15 . . . . -78.79(14) ?
C1 S1 C10 C15 . . . . 163.83(13) ?
C15 C10 C11 C12 . . . . -55.1(2) ?
S1 C10 C11 C12 . . . . -177.82(12) ?
C10 C11 C12 C13 . . . . 54.5(2) ?
C11 C12 C13 C14 . . . . -55.5(3) ?
C12 C13 C14 C15 . . . . 56.4(3) ?
C13 C14 C15 C10 . . . . -56.4(2) ?
C11 C10 C15 C14 . . . . 56.2(2) ?
S1 C10 C15 C14 . . . . -179.50(15) ?
